data_4080305
loop_
_publ_author_name
'Cole, Marcus L.'
'Deacon, Glen B.'
'Junk, Peter C.'
'Wang, Jun'

_publ_section_title
;
 Bulky Formamidinate-Supported Lanthanoid Halides and Alkyls, Including a
 Rare Terminal La--Me Species
;
_journal_issue 5
_journal_name_full Organometallics
_journal_page_first 1370
_journal_paper_doi 10.1021/om301048b
_journal_volume 32
_journal_year 2013
_chemical_formula_moiety 'C37 H59 Br2 N2 O3 Sm, C7H8'
_chemical_formula_sum 'C44 H67 Br2 N2 O3 Sm'
_chemical_formula_weight 982.17
_chemical_name_common '[Sm(DippForm)Br2(THF)3]'
_chemical_name_systematic
;
 ?
;
_space_group_IT_number 61
_symmetry_cell_setting orthorhombic
_symmetry_space_group_name_Hall '-P 2ac 2ab'
_symmetry_space_group_name_H-M 'P b c a'
_atom_sites_solution_hydrogens geom
_atom_sites_solution_primary direct
_atom_sites_solution_secondary difmap
_audit_creation_method SHELXL-97
_cell_angle_alpha 90.00
_cell_angle_beta 90.00
_cell_angle_gamma 90.00
_cell_formula_units_Z 8
_cell_length_a 19.5632(3)
_cell_length_b 19.1357(3)
_cell_length_c 23.8446(4)
_cell_measurement_reflns_used 10630
_cell_measurement_temperature 123(1)
_cell_measurement_theta_max 27.87
_cell_measurement_theta_min 1.71
_cell_volume 8926.4(2)
_computing_cell_refinement 'DENZO-SMN (Otwinowski & Minor, 1997)'
_computing_data_collection 'Collect (Hooft, 1999)'
_computing_data_reduction 'DENZO-SMN (Otwinowski & Minor, 1997)'
_computing_molecular_graphics 'X-Seed (Barbour, 2001)'
_computing_publication_material 'CIFTAB (Sheldrick, 1997)'
_computing_structure_refinement 'SHELXL-97 (Sheldrick, 1997)'
_computing_structure_solution 'SHELXS-97 (Sheldrick, 1990)'
_diffrn_ambient_temperature 123(1)
_diffrn_measured_fraction_theta_full 0.997
_diffrn_measured_fraction_theta_max 0.997
_diffrn_measurement_device_type 'Nonius KappaCCD'
_diffrn_measurement_method 'phi and omega scans'
_diffrn_radiation_monochromator graphite
_diffrn_radiation_source 'fine-focus sealed tube'
_diffrn_radiation_type MoK\a
_diffrn_radiation_wavelength 0.71073
_diffrn_reflns_av_R_equivalents 0.0959
_diffrn_reflns_av_sigmaI/netI 0.0616
_diffrn_reflns_limit_h_max 21
_diffrn_reflns_limit_h_min -25
_diffrn_reflns_limit_k_max 24
_diffrn_reflns_limit_k_min -24
_diffrn_reflns_limit_l_max 23
_diffrn_reflns_limit_l_min -30
_diffrn_reflns_number 63397
_diffrn_reflns_theta_full 27.50
_diffrn_reflns_theta_max 27.50
_diffrn_reflns_theta_min 3.41
_exptl_absorpt_coefficient_mu 3.144
_exptl_absorpt_correction_T_max 0.5720
_exptl_absorpt_correction_T_min 0.3661
_exptl_absorpt_correction_type empirical
_exptl_absorpt_process_details SORTAV
_exptl_crystal_colour colorless
_exptl_crystal_density_diffrn 1.462
_exptl_crystal_density_method 'not measured'
_exptl_crystal_description prism
_exptl_crystal_F_000 4008
_exptl_crystal_size_max 0.40
_exptl_crystal_size_mid 0.20
_exptl_crystal_size_min 0.20
_refine_diff_density_max 1.019
_refine_diff_density_min -1.306
_refine_diff_density_rms 0.118
_refine_ls_extinction_expression Fc^*^=kFc[1+0.001xFc^2^\l^3^/sin(2\q)]^-1/4^
_refine_ls_extinction_method SHELXL
_refine_ls_goodness_of_fit_ref 0.978
_refine_ls_hydrogen_treatment constr
_refine_ls_matrix_type full
_refine_ls_number_parameters 478
_refine_ls_number_reflns 10226
_refine_ls_number_restraints 0
_refine_ls_restrained_S_all 0.978
_refine_ls_R_factor_all 0.0724
_refine_ls_R_factor_gt 0.0379
_refine_ls_shift/su_max 0.001
_refine_ls_shift/su_mean 0.000
_refine_ls_structure_factor_coef Fsqd
_refine_ls_weighting_details 'calc w=1/[\s^2^(Fo^2^)+(0.2000P)^2^+0.0000P] where P=(Fo^2^+2Fc^2^)/3'
_refine_ls_weighting_scheme calc
_refine_ls_wR_factor_gt 0.0822
_refine_ls_wR_factor_ref 0.0936
_reflns_number_gt 7007
_reflns_number_total 10226
_reflns_threshold_expression >2sigma(I)
_cod_data_source_file om301048b_si_002.cif
_cod_data_source_block 9
_cod_depositor_comments
;
The following automatic conversions were performed:

'_exptl_absorpt_correction_type' value 'Empirical' changed to
'empirical' according to
/home/saulius/struct/CIF-dictionaries/cif_core.dic dictionary named
'cif_core.dic' version 2.4.2 from 2011-04-26.

Automatic conversion script
Id: cif_fix_values 1891 2012-01-12 08:04:46Z andrius 
;
_cod_original_sg_symbol_Hall -P2ac2ab
_cod_original_sg_symbol_H-M Pbca
_cod_database_code 4080305

loop_
_symmetry_equiv_pos_as_xyz
'x, y, z'
'-x+1/2, -y, z+1/2'
'x+1/2, -y+1/2, -z'
'-x, y+1/2, -z+1/2'
'-x, -y, -z'
'x-1/2, y, -z-1/2'
'-x-1/2, y-1/2, z'
'x, -y-1/2, z-1/2'

loop_
_atom_site_label
_atom_site_type_symbol
_atom_site_fract_x
_atom_site_fract_y
_atom_site_fract_z
_atom_site_U_iso_or_equiv
_atom_site_adp_type
_atom_site_occupancy
_atom_site_symmetry_multiplicity
_atom_site_calc_flag
_atom_site_refinement_flags
Sm1 Sm 0.421938(8) 0.166227(9) 0.121864(6) 0.01658(6) Uani 1 1 d .
Br1 Br 0.515825(17) 0.053591(19) 0.118213(14) 0.02671(10) Uani 1 1 d .
O1 O 0.40598(11) 0.13594(13) 0.22079(9) 0.0255(6) Uani 1 1 d .
N1 N 0.50016(13) 0.24331(14) 0.07208(10) 0.0181(6) Uani 1 1 d .
C1 C 0.52609(15) 0.26897(17) 0.11879(13) 0.0169(7) Uani 1 1 d .
H1 H 0.5613 0.3031 0.1173 0.020 Uiso 1 1 calc R
Br2 Br 0.304959(17) 0.253774(19) 0.127643(14) 0.02665(10) Uani 1 1 d .
O2 O 0.33393(11) 0.07062(13) 0.12513(9) 0.0261(6) Uani 1 1 d .
N2 N 0.50275(13) 0.24686(14) 0.16769(10) 0.0179(6) Uani 1 1 d .
C2 C 0.52461(16) 0.27073(18) 0.01966(13) 0.0219(8) Uani 1 1 d .
O3 O 0.39035(11) 0.14483(12) 0.02280(9) 0.0250(6) Uani 1 1 d .
C3 C 0.58212(17) 0.24080(19) -0.00628(14) 0.0248(8) Uani 1 1 d .
C4 C 0.6037(2) 0.2693(2) -0.05723(14) 0.0343(9) Uani 1 1 d .
H4 H 0.6428 0.2503 -0.0753 0.041 Uiso 1 1 calc R
C5 C 0.5697(2) 0.3242(2) -0.08175(17) 0.0454(12) Uani 1 1 d .
H5 H 0.5846 0.3420 -0.1169 0.054 Uiso 1 1 calc R
C6 C 0.5136(2) 0.3534(2) -0.05528(16) 0.0415(11) Uani 1 1 d .
H6 H 0.4913 0.3924 -0.0719 0.050 Uiso 1 1 calc R
C7 C 0.48928(19) 0.32679(19) -0.00475(15) 0.0294(9) Uani 1 1 d .
C8 C 0.62227(17) 0.18190(19) 0.02000(15) 0.0272(8) Uani 1 1 d .
H8 H 0.5993 0.1685 0.0559 0.033 Uiso 1 1 calc R
C9 C 0.69520(19) 0.2041(2) 0.03337(17) 0.0423(11) Uani 1 1 d .
H9A H 0.7197 0.2140 -0.0016 0.064 Uiso 1 1 calc R
H9B H 0.7185 0.1664 0.0536 0.064 Uiso 1 1 calc R
H9C H 0.6944 0.2462 0.0568 0.064 Uiso 1 1 calc R
C10 C 0.6241(2) 0.1174(2) -0.01817(17) 0.0426(11) Uani 1 1 d .
H10A H 0.6488 0.1287 -0.0528 0.064 Uiso 1 1 calc R
H10B H 0.5773 0.1032 -0.0273 0.064 Uiso 1 1 calc R
H10C H 0.6475 0.0791 0.0012 0.064 Uiso 1 1 calc R
C11 C 0.42858(17) 0.3602(2) 0.02392(16) 0.0319(9) Uani 1 1 d .
H11 H 0.4080 0.3244 0.0494 0.038 Uiso 1 1 calc R
C12 C 0.3729(2) 0.3833(2) -0.01727(17) 0.0419(11) Uani 1 1 d .
H12A H 0.3899 0.4222 -0.0401 0.063 Uiso 1 1 calc R
H12B H 0.3324 0.3984 0.0037 0.063 Uiso 1 1 calc R
H12C H 0.3607 0.3441 -0.0417 0.063 Uiso 1 1 calc R
C13 C 0.45097(19) 0.4221(2) 0.06033(16) 0.0401(10) Uani 1 1 d .
H13A H 0.4851 0.4063 0.0876 0.060 Uiso 1 1 calc R
H13B H 0.4112 0.4410 0.0802 0.060 Uiso 1 1 calc R
H13C H 0.4709 0.4584 0.0365 0.060 Uiso 1 1 calc R
C14 C 0.53105(16) 0.27868(18) 0.21709(13) 0.0218(8) Uani 1 1 d .
C15 C 0.49644(18) 0.33421(18) 0.24265(14) 0.0241(8) Uani 1 1 d .
C16 C 0.52442(18) 0.3638(2) 0.29102(15) 0.0309(9) Uani 1 1 d .
H16 H 0.5017 0.4019 0.3086 0.037 Uiso 1 1 calc R
C17 C 0.5846(2) 0.3387(2) 0.31362(15) 0.0360(10) Uani 1 1 d .
H17 H 0.6027 0.3590 0.3468 0.043 Uiso 1 1 calc R
C18 C 0.61829(19) 0.28437(19) 0.28814(15) 0.0320(9) Uani 1 1 d .
H18 H 0.6599 0.2678 0.3038 0.038 Uiso 1 1 calc R
C19 C 0.59271(18) 0.25299(19) 0.23986(14) 0.0262(8) Uani 1 1 d .
C20 C 0.42860(16) 0.36157(19) 0.22102(15) 0.0257(8) Uani 1 1 d .
H20 H 0.4211 0.3414 0.1828 0.031 Uiso 1 1 calc R
C21 C 0.42680(19) 0.44123(19) 0.21573(16) 0.0345(9) Uani 1 1 d .
H21A H 0.4306 0.4623 0.2531 0.052 Uiso 1 1 calc R
H21B H 0.3836 0.4556 0.1984 0.052 Uiso 1 1 calc R
H21C H 0.4650 0.4569 0.1923 0.052 Uiso 1 1 calc R
C22 C 0.3711(2) 0.3353(2) 0.25909(16) 0.0378(10) Uani 1 1 d .
H22A H 0.3729 0.2842 0.2613 0.057 Uiso 1 1 calc R
H22B H 0.3269 0.3497 0.2436 0.057 Uiso 1 1 calc R
H22C H 0.3766 0.3552 0.2967 0.057 Uiso 1 1 calc R
C23 C 0.63242(18) 0.1935(2) 0.21303(15) 0.0344(10) Uani 1 1 d .
H23 H 0.6024 0.1714 0.1841 0.041 Uiso 1 1 calc R
C24 C 0.65288(19) 0.1369(2) 0.25526(17) 0.0399(10) Uani 1 1 d .
H24A H 0.6849 0.1565 0.2826 0.060 Uiso 1 1 calc R
H24B H 0.6747 0.0980 0.2354 0.060 Uiso 1 1 calc R
H24C H 0.6120 0.1199 0.2748 0.060 Uiso 1 1 calc R
C25 C 0.6958(2) 0.2217(3) 0.18350(17) 0.0537(13) Uani 1 1 d .
H25A H 0.7257 0.2443 0.2110 0.081 Uiso 1 1 calc R
H25B H 0.6820 0.2559 0.1550 0.081 Uiso 1 1 calc R
H25C H 0.7203 0.1831 0.1655 0.081 Uiso 1 1 calc R
C26 C 0.34185(17) 0.1324(2) 0.25213(14) 0.0295(9) Uani 1 1 d .
H26A H 0.3129 0.0937 0.2382 0.035 Uiso 1 1 calc R
H26B H 0.3161 0.1767 0.2486 0.035 Uiso 1 1 calc R
C27 C 0.3625(2) 0.1198(2) 0.31249(15) 0.0407(11) Uani 1 1 d .
H27A H 0.3274 0.0924 0.3327 0.049 Uiso 1 1 calc R
H27B H 0.3703 0.1644 0.3325 0.049 Uiso 1 1 calc R
C28 C 0.42901(19) 0.0784(3) 0.30607(17) 0.0484(12) Uani 1 1 d .
H28A H 0.4573 0.0811 0.3404 0.058 Uiso 1 1 calc R
H28B H 0.4200 0.0288 0.2969 0.058 Uiso 1 1 calc R
C29 C 0.46192(17) 0.1156(2) 0.25826(14) 0.0332(10) Uani 1 1 d .
H29A H 0.4869 0.1574 0.2717 0.040 Uiso 1 1 calc R
H29B H 0.4945 0.0844 0.2386 0.040 Uiso 1 1 calc R
C30 C 0.26980(19) 0.0713(2) 0.09511(18) 0.0428(11) Uani 1 1 d .
H30A H 0.2782 0.0715 0.0542 0.051 Uiso 1 1 calc R
H30B H 0.2433 0.1137 0.1049 0.051 Uiso 1 1 calc R
C31 C 0.2318(3) 0.0083(3) 0.1113(2) 0.0708(17) Uani 1 1 d .
H31A H 0.2238 -0.0218 0.0782 0.085 Uiso 1 1 calc R
H31B H 0.1869 0.0212 0.1276 0.085 Uiso 1 1 calc R
C32 C 0.2737(2) -0.0294(2) 0.15350(19) 0.0479(12) Uani 1 1 d .
H32A H 0.2734 -0.0804 0.1463 0.058 Uiso 1 1 calc R
H32B H 0.2565 -0.0208 0.1919 0.058 Uiso 1 1 calc R
C33 C 0.34480(18) 0.00055(19) 0.14598(17) 0.0328(9) Uani 1 1 d .
H33A H 0.3697 0.0015 0.1821 0.039 Uiso 1 1 calc R
H33B H 0.3714 -0.0275 0.1188 0.039 Uiso 1 1 calc R
C34 C 0.3454(2) 0.1870(2) -0.01135(15) 0.0420(11) Uani 1 1 d .
H34A H 0.3497 0.2369 -0.0007 0.050 Uiso 1 1 calc R
H34B H 0.2974 0.1725 -0.0057 0.050 Uiso 1 1 calc R
C35 C 0.3652(2) 0.1774(2) -0.07094(16) 0.0492(12) Uani 1 1 d .
H35A H 0.3770 0.2228 -0.0883 0.059 Uiso 1 1 calc R
H35B H 0.3273 0.1560 -0.0924 0.059 Uiso 1 1 calc R
C36 C 0.4267(2) 0.1295(3) -0.07026(16) 0.0478(12) Uani 1 1 d .
H36A H 0.4698 0.1565 -0.0727 0.057 Uiso 1 1 calc R
H36B H 0.4250 0.0957 -0.1016 0.057 Uiso 1 1 calc R
C37 C 0.4204(2) 0.0931(2) -0.01433(15) 0.0404(11) Uani 1 1 d .
H37A H 0.3906 0.0514 -0.0174 0.048 Uiso 1 1 calc R
H37B H 0.4659 0.0783 -0.0004 0.048 Uiso 1 1 calc R
C38 C 0.3514(2) -0.0738(2) 0.46697(18) 0.0491(12) Uani 1 1 d .
H38A H 0.3408 -0.1216 0.4789 0.074 Uiso 1 1 calc R
H38B H 0.3409 -0.0413 0.4975 0.074 Uiso 1 1 calc R
H38C H 0.4000 -0.0704 0.4575 0.074 Uiso 1 1 calc R
C39 C 0.30905(19) -0.0554(2) 0.41641(18) 0.0361(10) Uani 1 1 d .
C40 C 0.3255(2) -0.0796(2) 0.36392(18) 0.0452(11) Uani 1 1 d .
H40 H 0.3656 -0.1069 0.3592 0.054 Uiso 1 1 calc R
C41 C 0.2852(3) -0.0654(2) 0.3178(2) 0.0625(14) Uani 1 1 d .
H41 H 0.2974 -0.0832 0.2820 0.075 Uiso 1 1 calc R
C42 C 0.2282(3) -0.0258(2) 0.3237(2) 0.0595(14) Uani 1 1 d .
H42 H 0.1997 -0.0171 0.2922 0.071 Uiso 1 1 calc R
C43 C 0.2114(2) 0.0018(2) 0.3755(2) 0.0522(13) Uani 1 1 d .
H43 H 0.1725 0.0312 0.3793 0.063 Uiso 1 1 calc R
C44 C 0.2511(2) -0.0134(2) 0.4212(2) 0.0439(11) Uani 1 1 d .
H44 H 0.2389 0.0050 0.4569 0.053 Uiso 1 1 calc R

loop_
_atom_site_aniso_label
_atom_site_aniso_U_11
_atom_site_aniso_U_22
_atom_site_aniso_U_33
_atom_site_aniso_U_23
_atom_site_aniso_U_13
_atom_site_aniso_U_12
Sm1 0.01385(9) 0.02085(11) 0.01504(10) -0.00162(7) 0.00002(7) 0.00022(7)
Br1 0.02291(18) 0.0267(2) 0.0305(2) 0.00161(16) 0.00258(15) 0.00714(15)
O1 0.0171(12) 0.0434(16) 0.0159(12) 0.0008(11) 0.0018(9) -0.0007(11)
N1 0.0168(15) 0.0244(16) 0.0130(14) -0.0017(12) 0.0004(11) 0.0011(11)
C1 0.0100(15) 0.0149(17) 0.0258(19) 0.0012(14) 0.0028(14) -0.0012(12)
Br2 0.01908(18) 0.0336(2) 0.0273(2) -0.00515(16) -0.00037(15) 0.00740(14)
O2 0.0224(12) 0.0292(15) 0.0268(14) -0.0006(11) -0.0036(10) -0.0055(11)
N2 0.0172(15) 0.0232(16) 0.0134(14) -0.0038(12) -0.0013(11) -0.0005(11)
C2 0.0237(18) 0.028(2) 0.0138(17) 0.0013(15) -0.0003(14) -0.0030(16)
O3 0.0273(14) 0.0317(15) 0.0161(12) -0.0028(11) -0.0043(10) 0.0024(11)
C3 0.025(2) 0.027(2) 0.0216(18) 0.0000(16) 0.0045(15) -0.0031(15)
C4 0.043(2) 0.036(3) 0.024(2) 0.0012(18) 0.0146(17) 0.0064(19)
C5 0.061(3) 0.049(3) 0.026(2) 0.016(2) 0.015(2) 0.008(2)
C6 0.054(3) 0.041(3) 0.029(2) 0.0146(19) 0.007(2) 0.015(2)
C7 0.034(2) 0.031(2) 0.023(2) 0.0056(17) 0.0024(16) 0.0036(17)
C8 0.0231(19) 0.032(2) 0.026(2) 0.0037(17) 0.0074(15) 0.0032(16)
C9 0.038(2) 0.051(3) 0.037(2) 0.000(2) -0.0026(19) 0.001(2)
C10 0.047(3) 0.031(2) 0.050(3) -0.007(2) -0.005(2) 0.008(2)
C11 0.028(2) 0.030(2) 0.037(2) 0.0101(18) 0.0042(17) 0.0114(17)
C12 0.038(2) 0.039(3) 0.049(3) 0.000(2) -0.007(2) 0.014(2)
C13 0.038(2) 0.053(3) 0.029(2) -0.004(2) 0.0003(18) 0.020(2)
C14 0.0235(18) 0.024(2) 0.0179(18) 0.0006(15) -0.0009(14) -0.0043(15)
C15 0.0276(19) 0.026(2) 0.0191(18) -0.0007(16) -0.0012(15) -0.0020(16)
C16 0.040(2) 0.030(2) 0.024(2) -0.0090(17) -0.0059(17) 0.0053(18)
C17 0.047(3) 0.037(3) 0.024(2) -0.0075(18) -0.0160(18) -0.0025(19)
C18 0.033(2) 0.034(2) 0.028(2) -0.0043(18) -0.0145(17) 0.0053(18)
C19 0.026(2) 0.027(2) 0.026(2) 0.0001(16) -0.0074(16) -0.0001(15)
C20 0.027(2) 0.025(2) 0.0256(19) -0.0082(16) -0.0029(16) 0.0035(16)
C21 0.040(2) 0.033(2) 0.031(2) -0.0028(18) -0.0071(18) 0.0053(18)
C22 0.033(2) 0.040(3) 0.040(2) -0.002(2) 0.0023(18) 0.0031(19)
C23 0.030(2) 0.044(3) 0.029(2) -0.0153(19) -0.0157(17) 0.0124(18)
C24 0.032(2) 0.035(3) 0.053(3) -0.004(2) -0.0103(19) 0.0097(19)
C25 0.051(3) 0.074(4) 0.036(3) 0.013(2) 0.006(2) 0.028(2)
C26 0.0229(19) 0.041(3) 0.0244(19) -0.0035(18) 0.0062(16) 0.0007(17)
C27 0.040(2) 0.062(3) 0.020(2) -0.0042(19) 0.0055(18) -0.001(2)
C28 0.041(3) 0.074(4) 0.030(2) 0.009(2) -0.0050(19) -0.002(2)
C29 0.0194(19) 0.057(3) 0.023(2) 0.0031(18) -0.0044(15) -0.0040(18)
C30 0.027(2) 0.056(3) 0.045(3) 0.010(2) -0.0176(19) -0.014(2)
C31 0.045(3) 0.083(4) 0.084(4) 0.034(3) -0.025(3) -0.035(3)
C32 0.043(3) 0.038(3) 0.063(3) 0.007(2) -0.002(2) -0.018(2)
C33 0.034(2) 0.027(2) 0.038(2) 0.0010(18) -0.0005(18) -0.0069(17)
C34 0.061(3) 0.040(3) 0.025(2) 0.0022(18) -0.006(2) 0.019(2)
C35 0.075(3) 0.047(3) 0.025(2) -0.003(2) 0.001(2) 0.020(2)
C36 0.047(3) 0.075(4) 0.022(2) -0.004(2) 0.0022(19) 0.011(2)
C37 0.056(3) 0.040(3) 0.025(2) -0.0092(19) -0.0030(19) 0.020(2)
C38 0.047(3) 0.047(3) 0.053(3) 0.000(2) -0.004(2) 0.001(2)
C39 0.034(2) 0.026(2) 0.049(3) 0.002(2) -0.0088(19) -0.0054(18)
C40 0.049(3) 0.036(3) 0.050(3) -0.004(2) -0.007(2) 0.012(2)
C41 0.094(4) 0.042(3) 0.052(3) -0.008(2) -0.018(3) 0.006(3)
C42 0.068(3) 0.037(3) 0.074(4) 0.006(3) -0.034(3) 0.006(3)
C43 0.027(2) 0.036(3) 0.093(4) 0.011(3) -0.008(2) -0.0031(19)
C44 0.032(2) 0.036(3) 0.063(3) 0.001(2) 0.005(2) -0.0005(19)

loop_
_atom_type_symbol
_atom_type_description
_atom_type_scat_dispersion_real
_atom_type_scat_dispersion_imag
_atom_type_scat_source
C C 0.0033 0.0016 'International Tables Vol C Tables 4.2.6.8 and 6.1.1.4'
H H 0.0000 0.0000 'International Tables Vol C Tables 4.2.6.8 and 6.1.1.4'
N N 0.0061 0.0033 'International Tables Vol C Tables 4.2.6.8 and 6.1.1.4'
O O 0.0106 0.0060 'International Tables Vol C Tables 4.2.6.8 and 6.1.1.4'
Br Br -0.2901 2.4595 'International Tables Vol C Tables 4.2.6.8 and 6.1.1.4'
Sm Sm -0.1638 3.4418 'International Tables Vol C Tables 4.2.6.8 and 6.1.1.4'

loop_
_geom_angle_atom_site_label_1
_geom_angle_atom_site_label_2
_geom_angle_atom_site_label_3
_geom_angle
N1 Sm1 O1 133.89(8)
N1 Sm1 N2 55.51(9)
O1 Sm1 N2 78.63(8)
N1 Sm1 O3 77.98(8)
O1 Sm1 O3 148.00(8)
N2 Sm1 O3 133.37(8)
N1 Sm1 O2 152.46(8)
O1 Sm1 O2 73.17(7)
N2 Sm1 O2 151.81(8)
O3 Sm1 O2 74.83(7)
N1 Sm1 Br1 92.20(6)
O1 Sm1 Br1 86.11(6)
N2 Sm1 Br1 94.24(6)
O3 Sm1 Br1 90.39(5)
O2 Sm1 Br1 83.76(6)
N1 Sm1 Br2 99.95(6)
O1 Sm1 Br2 89.44(5)
N2 Sm1 Br2 97.25(6)
O3 Sm1 Br2 86.71(5)
O2 Sm1 Br2 82.87(6)
Br1 Sm1 Br2 166.614(13)
C29 O1 C26 108.5(2)
C29 O1 Sm1 123.70(18)
C26 O1 Sm1 127.79(18)
C1 N1 C2 118.1(3)
C1 N1 Sm1 93.18(18)
C2 N1 Sm1 148.7(2)
N2 C1 N1 119.5(3)
N2 C1 H1 120.2
N1 C1 H1 120.2
C33 O2 C30 107.9(3)
C33 O2 Sm1 125.80(19)
C30 O2 Sm1 124.9(2)
C1 N2 C14 117.0(3)
C1 N2 Sm1 91.77(18)
C14 N2 Sm1 151.1(2)
C3 C2 C7 121.6(3)
C3 C2 N1 120.0(3)
C7 C2 N1 118.4(3)
C34 O3 C37 106.5(3)
C34 O3 Sm1 126.7(2)
C37 O3 Sm1 126.4(2)
C4 C3 C2 117.7(3)
C4 C3 C8 119.7(3)
C2 C3 C8 122.5(3)
C5 C4 C3 121.5(4)
C5 C4 H4 119.3
C3 C4 H4 119.3
C4 C5 C6 120.0(4)
C4 C5 H5 120.0
C6 C5 H5 120.0
C5 C6 C7 121.1(4)
C5 C6 H6 119.4
C7 C6 H6 119.4
C6 C7 C2 118.1(3)
C6 C7 C11 120.3(3)
C2 C7 C11 121.5(3)
C3 C8 C9 111.5(3)
C3 C8 C10 111.5(3)
C9 C8 C10 109.1(3)
C3 C8 H8 108.2
C9 C8 H8 108.2
C10 C8 H8 108.2
C8 C9 H9A 109.5
C8 C9 H9B 109.5
H9A C9 H9B 109.5
C8 C9 H9C 109.5
H9A C9 H9C 109.5
H9B C9 H9C 109.5
C8 C10 H10A 109.5
C8 C10 H10B 109.5
H10A C10 H10B 109.5
C8 C10 H10C 109.5
H10A C10 H10C 109.5
H10B C10 H10C 109.5
C7 C11 C12 113.0(3)
C7 C11 C13 111.0(3)
C12 C11 C13 110.1(3)
C7 C11 H11 107.5
C12 C11 H11 107.5
C13 C11 H11 107.5
C11 C12 H12A 109.5
C11 C12 H12B 109.5
H12A C12 H12B 109.5
C11 C12 H12C 109.5
H12A C12 H12C 109.5
H12B C12 H12C 109.5
C11 C13 H13A 109.5
C11 C13 H13B 109.5
H13A C13 H13B 109.5
C11 C13 H13C 109.5
H13A C13 H13C 109.5
H13B C13 H13C 109.5
C15 C14 C19 120.7(3)
C15 C14 N2 119.5(3)
C19 C14 N2 119.8(3)
C16 C15 C14 118.6(3)
C16 C15 C20 118.9(3)
C14 C15 C20 122.5(3)
C17 C16 C15 121.0(3)
C17 C16 H16 119.5
C15 C16 H16 119.5
C18 C17 C16 120.0(3)
C18 C17 H17 120.0
C16 C17 H17 120.0
C17 C18 C19 121.4(3)
C17 C18 H18 119.3
C19 C18 H18 119.3
C18 C19 C14 118.4(3)
C18 C19 C23 119.2(3)
C14 C19 C23 122.4(3)
C15 C20 C21 113.1(3)
C15 C20 C22 109.2(3)
C21 C20 C22 111.0(3)
C15 C20 H20 107.8
C21 C20 H20 107.8
C22 C20 H20 107.8
C20 C21 H21A 109.5
C20 C21 H21B 109.5
H21A C21 H21B 109.5
C20 C21 H21C 109.5
H21A C21 H21C 109.5
H21B C21 H21C 109.5
C20 C22 H22A 109.5
C20 C22 H22B 109.5
H22A C22 H22B 109.5
C20 C22 H22C 109.5
H22A C22 H22C 109.5
H22B C22 H22C 109.5
C19 C23 C24 112.8(3)
C19 C23 C25 110.2(3)
C24 C23 C25 110.0(3)
C19 C23 H23 107.9
C24 C23 H23 107.9
C25 C23 H23 107.9
C23 C24 H24A 109.5
C23 C24 H24B 109.5
H24A C24 H24B 109.5
C23 C24 H24C 109.5
H24A C24 H24C 109.5
H24B C24 H24C 109.5
C23 C25 H25A 109.5
C23 C25 H25B 109.5
H25A C25 H25B 109.5
C23 C25 H25C 109.5
H25A C25 H25C 109.5
H25B C25 H25C 109.5
O1 C26 C27 105.3(3)
O1 C26 H26A 110.7
C27 C26 H26A 110.7
O1 C26 H26B 110.7
C27 C26 H26B 110.7
H26A C26 H26B 108.8
C26 C27 C28 102.3(3)
C26 C27 H27A 111.3
C28 C27 H27A 111.3
C26 C27 H27B 111.3
C28 C27 H27B 111.3
H27A C27 H27B 109.2
C29 C28 C27 101.3(3)
C29 C28 H28A 111.5
C27 C28 H28A 111.5
C29 C28 H28B 111.5
C27 C28 H28B 111.5
H28A C28 H28B 109.3
O1 C29 C28 105.7(3)
O1 C29 H29A 110.6
C28 C29 H29A 110.6
O1 C29 H29B 110.6
C28 C29 H29B 110.6
H29A C29 H29B 108.7
O2 C30 C31 107.5(3)
O2 C30 H30A 110.2
C31 C30 H30A 110.2
O2 C30 H30B 110.2
C31 C30 H30B 110.2
H30A C30 H30B 108.5
C30 C31 C32 107.3(4)
C30 C31 H31A 110.3
C32 C31 H31A 110.3
C30 C31 H31B 110.3
C32 C31 H31B 110.3
H31A C31 H31B 108.5
C31 C32 C33 104.1(3)
C31 C32 H32A 110.9
C33 C32 H32A 110.9
C31 C32 H32B 110.9
C33 C32 H32B 110.9
H32A C32 H32B 109.0
O2 C33 C32 104.9(3)
O2 C33 H33A 110.8
C32 C33 H33A 110.8
O2 C33 H33B 110.8
C32 C33 H33B 110.8
H33A C33 H33B 108.8
O3 C34 C35 108.1(3)
O3 C34 H34A 110.1
C35 C34 H34A 110.1
O3 C34 H34B 110.1
C35 C34 H34B 110.1
H34A C34 H34B 108.4
C34 C35 C36 105.8(3)
C34 C35 H35A 110.6
C36 C35 H35A 110.6
C34 C35 H35B 110.6
C36 C35 H35B 110.6
H35A C35 H35B 108.7
C35 C36 C37 103.0(3)
C35 C36 H36A 111.2
C37 C36 H36A 111.2
C35 C36 H36B 111.2
C37 C36 H36B 111.2
H36A C36 H36B 109.1
O3 C37 C36 104.8(3)
O3 C37 H37A 110.8
C36 C37 H37A 110.8
O3 C37 H37B 110.8
C36 C37 H37B 110.8
H37A C37 H37B 108.9
C39 C38 H38A 109.5
C39 C38 H38B 109.5
H38A C38 H38B 109.5
C39 C38 H38C 109.5
H38A C38 H38C 109.5
H38B C38 H38C 109.5
C40 C39 C44 117.4(4)
C40 C39 C38 121.6(4)
C44 C39 C38 121.1(4)
C39 C40 C41 121.8(4)
C39 C40 H40 119.1
C41 C40 H40 119.1
C42 C41 C40 119.8(5)
C42 C41 H41 120.1
C40 C41 H41 120.1
C41 C42 C43 120.2(4)
C41 C42 H42 119.9
C43 C42 H42 119.9
C44 C43 C42 119.6(4)
C44 C43 H43 120.2
C42 C43 H43 120.2
C43 C44 C39 121.2(4)
C43 C44 H44 119.4
C39 C44 H44 119.4

loop_
_geom_bond_atom_site_label_1
_geom_bond_atom_site_label_2
_geom_bond_distance
Sm1 N1 2.434(3)
Sm1 O1 2.449(2)
Sm1 N2 2.465(3)
Sm1 O3 2.476(2)
Sm1 O2 2.514(2)
Sm1 Br1 2.8331(4)
Sm1 Br2 2.8395(4)
O1 C29 1.465(4)
O1 C26 1.462(4)
N1 C1 1.319(4)
N1 C2 1.437(4)
C1 N2 1.322(4)
C1 H1 0.9500
O2 C33 1.446(4)
O2 C30 1.445(4)
N2 C14 1.437(4)
C2 C3 1.406(5)
C2 C7 1.403(5)
O3 C34 1.445(4)
O3 C37 1.453(4)
C3 C4 1.397(5)
C3 C8 1.510(5)
C4 C5 1.374(5)
C4 H4 0.9500
C5 C6 1.385(5)
C5 H5 0.9500
C6 C7 1.392(5)
C6 H6 0.9500
C7 C11 1.513(5)
C8 C9 1.522(5)
C8 C10 1.534(5)
C8 H8 1.0000
C9 H9A 0.9800
C9 H9B 0.9800
C9 H9C 0.9800
C10 H10A 0.9800
C10 H10B 0.9800
C10 H10C 0.9800
C11 C12 1.532(5)
C11 C13 1.531(5)
C11 H11 1.0000
C12 H12A 0.9800
C12 H12B 0.9800
C12 H12C 0.9800
C13 H13A 0.9800
C13 H13B 0.9800
C13 H13C 0.9800
C14 C15 1.400(5)
C14 C19 1.411(4)
C15 C16 1.397(5)
C15 C20 1.517(5)
C16 C17 1.381(5)
C16 H16 0.9500
C17 C18 1.373(5)
C17 H17 0.9500
C18 C19 1.392(5)
C18 H18 0.9500
C19 C23 1.520(5)
C20 C21 1.530(5)
C20 C22 1.531(5)
C20 H20 1.0000
C21 H21A 0.9800
C21 H21B 0.9800
C21 H21C 0.9800
C22 H22A 0.9800
C22 H22B 0.9800
C22 H22C 0.9800
C23 C24 1.532(5)
C23 C25 1.524(5)
C23 H23 1.0000
C24 H24A 0.9800
C24 H24B 0.9800
C24 H24C 0.9800
C25 H25A 0.9800
C25 H25B 0.9800
C25 H25C 0.9800
C26 C27 1.514(5)
C26 H26A 0.9900
C26 H26B 0.9900
C27 C28 1.532(5)
C27 H27A 0.9900
C27 H27B 0.9900
C28 C29 1.490(5)
C28 H28A 0.9900
C28 H28B 0.9900
C29 H29A 0.9900
C29 H29B 0.9900
C30 C31 1.470(6)
C30 H30A 0.9900
C30 H30B 0.9900
C31 C32 1.485(6)
C31 H31A 0.9900
C31 H31B 0.9900
C32 C33 1.515(5)
C32 H32A 0.9900
C32 H32B 0.9900
C33 H33A 0.9900
C33 H33B 0.9900
C34 C35 1.484(5)
C34 H34A 0.9900
C34 H34B 0.9900
C35 C36 1.511(6)
C35 H35A 0.9900
C35 H35B 0.9900
C36 C37 1.510(5)
C36 H36A 0.9900
C36 H36B 0.9900
C37 H37A 0.9900
C37 H37B 0.9900
C38 C39 1.504(5)
C38 H38A 0.9800
C38 H38B 0.9800
C38 H38C 0.9800
C39 C40 1.373(6)
C39 C44 1.395(5)
C40 C41 1.380(6)
C40 H40 0.9500
C41 C42 1.356(6)
C41 H41 0.9500
C42 C43 1.382(6)
C42 H42 0.9500
C43 C44 1.370(6)
C43 H43 0.9500
C44 H44 0.9500
